data_2227287
loop_
_publ_author_name
'Golder, Ryan K.'
'Fitchett, Christopher M.'
'Wikaira, Jan L.'
'Steel, Peter J.'

_publ_section_title
;
 <i>catena</i>-Poly[[silver(I)-\m-4-aminopyridine] perchlorate]: a 1-D
 staircase coordination polymer
;
_journal_coeditor_code BV2161
_journal_issue 10
_journal_name_full 'Acta Crystallographica Section E'
_journal_page_first m1324
_journal_paper_doi 10.1107/S1600536810037682
_journal_volume 66
_journal_year 2010
_chemical_formula_iupac '[Ag (C5 H6 N2)] Cl O4'
_chemical_formula_moiety 'C5 H6 Ag N2 +, Cl O4 -'
_chemical_formula_sum 'C5 H6 Ag Cl N2 O4'
_chemical_formula_weight 301.44
_chemical_name_common 2
_chemical_name_systematic '<i>catena</i>-Poly[[silver(I)-\m-4-aminopyridine] perchlorate]'
_space_group_IT_number 2
_symmetry_cell_setting triclinic
_symmetry_space_group_name_Hall '-P 1'
_symmetry_space_group_name_H-M 'P -1'
_atom_sites_solution_hydrogens geom
_atom_sites_solution_primary direct
_atom_sites_solution_secondary difmap
_audit_creation_method SHELXL-97
_cell_angle_alpha 93.198(2)
_cell_angle_beta 96.992(2)
_cell_angle_gamma 100.452(2)
_cell_formula_units_Z 2
_cell_length_a 5.0720(2)
_cell_length_b 9.0025(3)
_cell_length_c 9.5520(3)
_cell_measurement_reflns_used 6232
_cell_measurement_temperature 113(2)
_cell_measurement_theta_max 26.43
_cell_measurement_theta_min 3.03
_cell_volume 424.37(3)
_computing_cell_refinement 'SAINT (Bruker, 2009)'
_computing_data_collection 'APEX2 (Bruker, 2009)'
_computing_data_reduction 'SAINT (Bruker, 2009)'
_computing_molecular_graphics 'SHELXTL (Sheldrick, 2008)'
_computing_publication_material 'SHELXTL (Sheldrick, 2008)'
_computing_structure_refinement 'SHELXL97 (Sheldrick, 2008)'
_computing_structure_solution 'SHELXS97 (Sheldrick, 2008)'
_diffrn_ambient_temperature 113(2)
_diffrn_measured_fraction_theta_full 0.996
_diffrn_measured_fraction_theta_max 0.996
_diffrn_measurement_device_type 'Bruker APEXII CCD'
_diffrn_measurement_method '\f and \w scans'
_diffrn_radiation_monochromator graphite
_diffrn_radiation_source 'fine-focus sealed tube'
_diffrn_radiation_type MoK\a
_diffrn_radiation_wavelength 0.71073
_diffrn_reflns_av_R_equivalents 0.0458
_diffrn_reflns_av_sigmaI/netI 0.0189
_diffrn_reflns_limit_h_max 6
_diffrn_reflns_limit_h_min -6
_diffrn_reflns_limit_k_max 11
_diffrn_reflns_limit_k_min -11
_diffrn_reflns_limit_l_max 11
_diffrn_reflns_limit_l_min -11
_diffrn_reflns_number 9107
_diffrn_reflns_theta_full 26.43
_diffrn_reflns_theta_max 26.43
_diffrn_reflns_theta_min 2.31
_exptl_absorpt_coefficient_mu 2.671
_exptl_absorpt_correction_T_max 0.8780
_exptl_absorpt_correction_T_min 0.4549
_exptl_absorpt_correction_type multi-scan
_exptl_absorpt_process_details '(SADABS; Bruker, 2009)'
_exptl_crystal_colour orange
_exptl_crystal_density_diffrn 2.359
_exptl_crystal_density_method 'not measured'
_exptl_crystal_description Prism
_exptl_crystal_F_000 292
_exptl_crystal_size_max 0.35
_exptl_crystal_size_mid 0.11
_exptl_crystal_size_min 0.05
_refine_diff_density_max 0.567
_refine_diff_density_min -0.778
_refine_ls_extinction_method none
_refine_ls_goodness_of_fit_ref 1.033
_refine_ls_hydrogen_treatment mixed
_refine_ls_matrix_type full
_refine_ls_number_parameters 127
_refine_ls_number_reflns 1740
_refine_ls_number_restraints 0
_refine_ls_restrained_S_all 1.033
_refine_ls_R_factor_all 0.0232
_refine_ls_R_factor_gt 0.0214
_refine_ls_shift/su_max 0.017
_refine_ls_shift/su_mean 0.001
_refine_ls_structure_factor_coef Fsqd
_refine_ls_weighting_details 'calc w=1/[\s^2^(Fo^2^)+(0.0333P)^2^+0.1489P] where P=(Fo^2^+2Fc^2^)/3'
_refine_ls_weighting_scheme calc
_refine_ls_wR_factor_gt 0.0506
_refine_ls_wR_factor_ref 0.0514
_reflns_number_gt 1591
_reflns_number_total 1740
_reflns_threshold_expression >2sigma(I)
_cod_data_source_file bv2161.cif
_cod_data_source_block I
_cod_database_code 2227287
_cod_database_fobs_code 2227287

loop_
_symmetry_equiv_pos_as_xyz
'x, y, z'
'-x, -y, -z'

loop_
_atom_site_type_symbol
_atom_site_label
_atom_site_fract_x
_atom_site_fract_y
_atom_site_fract_z
_atom_site_U_iso_or_equiv
_atom_site_adp_type
_atom_site_calc_flag
_atom_site_refinement_flags
_atom_site_occupancy
_atom_site_disorder_assembly
_atom_site_disorder_group
Ag Ag1 0.0000 0.0000 0.5000 0.02748(9) Uani d S 1 . .
Ag Ag2 0.5000 -0.5000 0.0000 0.02716(9) Uani d S 1 . .
Cl Cl1 -0.04375(9) -0.70217(6) 0.19452(5) 0.02471(12) Uani d . 1 . .
O O1 -0.0156(4) -0.81713(18) 0.08849(17) 0.0372(4) Uani d . 1 . .
O O2 0.0718(4) -0.7384(2) 0.32954(17) 0.0405(4) Uani d . 1 . .
O O3 0.0969(3) -0.55690(18) 0.16137(19) 0.0338(4) Uani d . 1 . .
O O4 -0.3233(3) -0.6953(2) 0.1977(2) 0.0530(6) Uani d . 1 . .
N N1 0.2684(3) -0.10407(19) 0.38878(18) 0.0212(3) Uani d . 1 . .
C C2 0.3565(4) -0.2298(2) 0.4306(2) 0.0253(4) Uani d . 1 . .
H H2A 0.3003 -0.2710 0.5139 0.030 Uiso calc R 1 . .
C C3 0.5233(4) -0.3006(2) 0.3584(2) 0.0245(4) Uani d . 1 . .
H H3A 0.5804 -0.3886 0.3917 0.029 Uiso calc R 1 . .
C C4 0.6080(4) -0.2422(2) 0.2358(2) 0.0187(4) Uani d . 1 . .
C C5 0.5244(4) -0.1101(2) 0.1946(2) 0.0224(4) Uani d . 1 . .
H H5A 0.5824 -0.0647 0.1134 0.027 Uiso calc R 1 . .
C C6 0.3576(4) -0.0467(2) 0.2725(2) 0.0246(4) Uani d . 1 . .
H H6A 0.3017 0.0430 0.2427 0.030 Uiso calc R 1 . .
N N2 0.7619(3) -0.3164(2) 0.15325(19) 0.0218(3) Uani d . 1 . .
H H2B 0.874(5) -0.362(3) 0.199(3) 0.026 Uiso d . 1 . .
H H2C 0.845(5) -0.259(3) 0.097(3) 0.026 Uiso d . 1 . .

loop_
_atom_site_aniso_label
_atom_site_aniso_U_11
_atom_site_aniso_U_22
_atom_site_aniso_U_33
_atom_site_aniso_U_12
_atom_site_aniso_U_13
_atom_site_aniso_U_23
Ag1 0.01995(12) 0.03359(15) 0.02912(14) 0.00871(9) 0.00516(9) -0.01157(10)
Ag2 0.02874(13) 0.02542(14) 0.02684(14) 0.00551(9) 0.00580(9) -0.00782(9)
Cl1 0.0227(2) 0.0299(3) 0.0266(3) 0.01105(19) 0.00968(18) 0.0130(2)
O1 0.0491(10) 0.0312(9) 0.0296(9) 0.0013(7) 0.0083(7) 0.0022(7)
O2 0.0520(10) 0.0550(11) 0.0238(8) 0.0281(9) 0.0100(7) 0.0138(8)
O3 0.0347(8) 0.0259(8) 0.0473(10) 0.0105(6) 0.0211(7) 0.0102(7)
O4 0.0238(9) 0.0665(13) 0.0815(15) 0.0196(8) 0.0229(9) 0.0445(12)
N1 0.0193(8) 0.0232(8) 0.0211(8) 0.0061(6) 0.0032(6) -0.0055(7)
C2 0.0309(11) 0.0270(11) 0.0197(10) 0.0059(8) 0.0089(8) 0.0023(8)
C3 0.0322(11) 0.0224(10) 0.0225(10) 0.0112(8) 0.0075(8) 0.0045(8)
C4 0.0167(9) 0.0202(9) 0.0183(9) 0.0031(7) 0.0015(7) -0.0025(7)
C5 0.0276(10) 0.0207(10) 0.0204(10) 0.0058(8) 0.0063(8) 0.0037(8)
C6 0.0270(10) 0.0209(10) 0.0269(11) 0.0088(8) 0.0020(8) 0.0000(8)
N2 0.0212(8) 0.0233(9) 0.0227(9) 0.0069(7) 0.0072(7) 0.0004(7)

loop_
_atom_type_symbol
_atom_type_description
_atom_type_scat_dispersion_real
_atom_type_scat_dispersion_imag
_atom_type_scat_source
C C 0.0033 0.0016 'International Tables Vol C Tables 4.2.6.8 and 6.1.1.4'
H H 0.0000 0.0000 'International Tables Vol C Tables 4.2.6.8 and 6.1.1.4'
N N 0.0061 0.0033 'International Tables Vol C Tables 4.2.6.8 and 6.1.1.4'
O O 0.0106 0.0060 'International Tables Vol C Tables 4.2.6.8 and 6.1.1.4'
Cl Cl 0.1484 0.1585 'International Tables Vol C Tables 4.2.6.8 and 6.1.1.4'
Ag Ag -0.8971 1.1015 'International Tables Vol C Tables 4.2.6.8 and 6.1.1.4'

loop_
_geom_angle_atom_site_label_1
_geom_angle_atom_site_label_2
_geom_angle_atom_site_label_3
_geom_angle_site_symmetry_1
_geom_angle_site_symmetry_3
_geom_angle
_geom_angle_publ_flag
N1 Ag1 N1 . 2_556 180.00(5) ?
N2 Ag2 N2 2_645 . 180.0 ?
O2 Cl1 O4 . . 109.54(11) ?
O2 Cl1 O3 . . 109.91(12) ?
O4 Cl1 O3 . . 108.88(10) ?
O2 Cl1 O1 . . 108.65(11) ?
O4 Cl1 O1 . . 110.77(13) ?
O3 Cl1 O1 . . 109.08(10) ?
C6 N1 C2 . . 116.76(17) y
C6 N1 Ag1 . . 120.93(13) y
C2 N1 Ag1 . . 122.31(13) y
N1 C2 C3 . . 123.15(19) ?
N1 C2 H2A . . 118.4 ?
C3 C2 H2A . . 118.4 ?
C2 C3 C4 . . 119.45(19) ?
C2 C3 H3A . . 120.3 ?
C4 C3 H3A . . 120.3 ?
C5 C4 C3 . . 117.63(18) ?
C5 C4 N2 . . 120.84(18) ?
C3 C4 N2 . . 121.47(18) ?
C6 C5 C4 . . 119.20(19) ?
C6 C5 H5A . . 120.4 ?
C4 C5 H5A . . 120.4 ?
N1 C6 C5 . . 123.77(19) ?
N1 C6 H6A . . 118.1 ?
C5 C6 H6A . . 118.1 ?
C4 N2 Ag2 . . 111.91(12) y
C4 N2 H2B . . 115.5(17) ?
Ag2 N2 H2B . . 104.1(17) ?
C4 N2 H2C . . 113.7(17) ?
Ag2 N2 H2C . . 101.4(17) ?
H2B N2 H2C . . 109(2) ?

loop_
_geom_bond_atom_site_label_1
_geom_bond_atom_site_label_2
_geom_bond_site_symmetry_2
_geom_bond_distance
_geom_bond_publ_flag
Ag1 N1 . 2.1363(16) y
Ag1 N1 2_556 2.1363(16) ?
Ag2 N2 2_645 2.2582(18) ?
Ag2 N2 . 2.2583(18) y
Cl1 O2 . 1.4301(16) ?
Cl1 O4 . 1.4344(16) ?
Cl1 O3 . 1.4430(16) ?
Cl1 O1 . 1.4454(17) ?
N1 C6 . 1.344(3) ?
N1 C2 . 1.353(3) ?
C2 C3 . 1.373(3) ?
C2 H2A . 0.9500 ?
C3 C4 . 1.393(3) ?
C3 H3A . 0.9500 ?
C4 C5 . 1.394(3) ?
C4 N2 . 1.399(3) y
C5 C6 . 1.371(3) ?
C5 H5A . 0.9500 ?
C6 H6A . 0.9500 ?
N2 H2B . 0.85(3) ?
N2 H2C . 0.86(3) ?

loop_
_geom_hbond_atom_site_label_D
_geom_hbond_atom_site_label_H
_geom_hbond_atom_site_label_A
_geom_hbond_site_symmetry_A
_geom_hbond_distance_DH
_geom_hbond_distance_HA
_geom_hbond_distance_DA
_geom_hbond_angle_DHA
N2 H2C O1 2_645 0.86(3) 2.16(3) 2.984(3) 161(2)
N2 H2B O3 1_655 0.85(3) 2.29(3) 2.984(3) 139(2)
